data_2013217
loop_
_publ_author_name
'El-Shafei, Ahmed'
'Boyle, Paul D.'
'Hinks, David'
'Freeman, Harold S.'

_publ_section_title
;
 Non-mutagenic organic pigment intermediates. I.
 3,3'-Dipropoxybenzidine
;
_journal_issue 2
_journal_name_full 'Acta Crystallographica Section C'
_journal_page_first o71
_journal_page_last o73
_journal_paper_doi 10.1107/S0108270102021303
_journal_volume 59
_journal_year 2003
_chemical_formula_moiety 'C18 H24 N2 O2'
_chemical_formula_sum 'C18 H24 N2 O2'
_chemical_formula_weight 300.40
_chemical_name_systematic
;
3,3'-Dipropoxybenzidine
;
_space_group_IT_number 14
_symmetry_cell_setting monoclinic
_symmetry_space_group_name_Hall '-P 2yn'
_symmetry_space_group_name_H-M 'P 1 21/n 1'
_cell_angle_alpha 90
_cell_angle_beta 105.175(9)
_cell_angle_gamma 90
_cell_formula_units_Z 2
_cell_length_a 9.2522(6)
_cell_length_b 6.4359(3)
_cell_length_c 14.0080(11)
_cell_measurement_reflns_used 24
_cell_measurement_temperature 148
_cell_measurement_theta_max 18.0
_cell_measurement_theta_min 16.0
_cell_volume 805.04(10)
_computing_cell_refinement CAD-4-ARGUS
_computing_data_collection 'CAD-4-ARGUS (Enraf-Nonius, 1994)'
_computing_data_reduction 'DATRD2 in NRCVAX (Gabe et al., 1989)'
_computing_molecular_graphics 'ORTEPII (Johnson, 1976) in NRCVAX'
_computing_publication_material 'TABLES in NRCVAX, version of January 1994'
_computing_structure_refinement 'LSTSQ in NRCVAX'
_computing_structure_solution 'SIR92 (Altomare et al., 1994)'
_diffrn_ambient_temperature 148
_diffrn_measurement_device 'Enraf-Nonius CAD-4'
_diffrn_measurement_method '\w scan b/P/b'
_diffrn_radiation_monochromator graphite
_diffrn_radiation_source 'xray tube'
_diffrn_radiation_type 'Mo K\a'
_diffrn_radiation_wavelength 0.71073
_diffrn_reflns_av_R_equivalents 0.018
_diffrn_reflns_limit_h_max 12
_diffrn_reflns_limit_h_min -12
_diffrn_reflns_limit_k_max 9
_diffrn_reflns_limit_k_min 0
_diffrn_reflns_limit_l_max 19
_diffrn_reflns_limit_l_min 0
_diffrn_reflns_number 2322
_diffrn_reflns_theta_max 30.00
_diffrn_reflns_theta_min 1.20
_diffrn_standards_decay_% 2.1
_diffrn_standards_interval_time 80
_diffrn_standards_number 3
_exptl_absorpt_coefficient_mu 0.08
_exptl_absorpt_correction_type none
_exptl_crystal_colour 'light yellow'
_exptl_crystal_density_diffrn 1.239
_exptl_crystal_density_meas ?
_exptl_crystal_density_method 'not measured'
_exptl_crystal_description prism
_exptl_crystal_F_000 324.19
_exptl_crystal_size_max 0.40
_exptl_crystal_size_mid 0.30
_exptl_crystal_size_min 0.16
_refine_diff_density_max 0.37
_refine_diff_density_min -0.21
_refine_ls_extinction_method none
_refine_ls_goodness_of_fit_ref 2.15
_refine_ls_hydrogen_treatment refall
_refine_ls_matrix_type full
_refine_ls_number_parameters 149
_refine_ls_number_reflns 1928
_refine_ls_R_factor_all 0.040
_refine_ls_R_factor_gt 0.039
_refine_ls_shift/su_max <0.001
_refine_ls_structure_factor_coef F
_refine_ls_weighting_details 'w = 1/(\s^2^(F)+ 0.0002F^2^)'
_refine_ls_weighting_scheme sigma
_refine_ls_wR_factor_all 0.051
_refine_ls_wR_factor_ref 0.051
_reflns_number_gt 1934
_reflns_number_total 2319
_reflns_threshold_expression 'Inet > 1\s(Inet)'
_cod_data_source_file sq1002.cif
_cod_data_source_block I
_cod_depositor_comments
;
The following automatic conversions were performed:
'_symmetry_cell_setting' value 'Monoclinic' changed to 'monoclinic'
according to '/home/saulius/struct/CIF-dictionaries/cif_core.dic'
dictionary named 'cif_core.dic' version 2.4.1 from 2010-06-29.

Automatic conversion script
Id: cif_fix_enum 1527 2010-12-29 10:47:43Z saulius 

The following automatic conversions were performed:

'_symmetry_cell_setting' value 'Monoclinic' changed to 'monoclinic'
according to /home/saulius/struct/CIF-dictionaries/cif_core.dic
dictionary named 'cif_core.dic' version 2.4.1 from 2010-06-29.

Automatic conversion script
Id: cif_fix_values 1715 2011-07-08 13:25:40Z adriana 

The following automatic conversions were performed:

'_exptl_crystal_density_meas' value 'not measured' was changed to '?'
- the value is perceived as not measured.

Automatic conversion script
Id: cif_fix_values 3008 2015-01-20 13:52:24Z robertas 
;
_cod_original_cell_volume 805.04(9)
_cod_original_sg_symbol_H-M 'P 21/n'
_cod_database_code 2013217
_cod_database_fobs_code 2013217

loop_
_symmetry_equiv_pos_as_xyz
x,y,z
-x,-y,-z
1/2-x,1/2+y,1/2-z
1/2+x,1/2-y,1/2+z

loop_
_atom_site_label
_atom_site_fract_x
_atom_site_fract_y
_atom_site_fract_z
_atom_site_U_iso_or_equiv
_atom_site_adp_type
_atom_site_calc_flag
_atom_site_refinement_flags
_atom_site_type_symbol
O 0.97416(8) 0.00871(12) 0.64817(6) 0.0187(3) Uani ? . O
N 0.92735(10) 0.36697(15) 0.73011(7) 0.0195(4) Uani ? . N
C1 0.56349(10) 0.05640(15) 0.53383(7) 0.0147(4) Uani ? . C
C2 0.71032(11) -0.02493(16) 0.55725(7) 0.0154(4) Uani ? . C
C3 0.82836(10) 0.07760(15) 0.62168(7) 0.0147(4) Uani ? . C
C4 0.80586(11) 0.26657(16) 0.66704(7) 0.0155(4) Uani ? . C
C5 0.66155(12) 0.34838(17) 0.64273(8) 0.0201(5) Uani ? . C
C6 0.54326(12) 0.24631(18) 0.57728(8) 0.0209(5) Uani ? . C
C7 1.00676(11) -0.18500(16) 0.60681(8) 0.0171(4) Uani ? . C
C8 1.17015(12) -0.23363(17) 0.65263(8) 0.0202(5) Uani ? . C
C9 1.21804(13) -0.42769(19) 0.60640(8) 0.0228(5) Uani ? . C
H2 0.7309(15) -0.155(2) 0.5297(10) 0.022(3) Uiso ? . H
H5 0.6452(16) 0.476(2) 0.6724(11) 0.025(3) Uiso ? . H
H6 0.4452(18) 0.312(2) 0.5623(11) 0.034(4) Uiso ? . H
H1A 0.9061(17) 0.454(2) 0.7715(12) 0.035(4) Uiso ? . H
H1B 1.009(2) 0.290(3) 0.7514(12) 0.042(4) Uiso ? . H
H7A 0.9433(15) -0.2973(19) 0.6211(9) 0.016(3) Uiso ? . H
H7B 0.9867(14) -0.1715(19) 0.5325(9) 0.015(3) Uiso ? . H
H8A 1.2299(17) -0.112(2) 0.6407(11) 0.026(3) Uiso ? . H
H8B 1.1860(16) -0.257(2) 0.7244(11) 0.030(4) Uiso ? . H
H9A 1.1547(17) -0.548(2) 0.6130(11) 0.034(4) Uiso ? . H
H9B 1.2120(16) -0.409(2) 0.5356(11) 0.026(4) Uiso ? . H
H9C 1.3228(18) -0.467(2) 0.6406(11) 0.032(4) Uiso ? . H

loop_
_atom_site_aniso_label
_atom_site_aniso_U_11
_atom_site_aniso_U_22
_atom_site_aniso_U_33
_atom_site_aniso_U_12
_atom_site_aniso_U_13
_atom_site_aniso_U_23
_atom_site_aniso_type_symbol
O 0.0120(3) 0.0184(4) 0.0235(4) 0.0040(3) 0.0006(3) -0.0047(3) O
N 0.0172(4) 0.0211(5) 0.0188(4) 0.0011(3) 0.0023(3) -0.0048(4) N
C1 0.0143(4) 0.0177(5) 0.0111(4) 0.0037(3) 0.0015(3) 0.0000(3) C
C2 0.0149(4) 0.0155(4) 0.0149(4) 0.0035(3) 0.0026(3) -0.0006(3) C
C3 0.0133(4) 0.0168(5) 0.0137(4) 0.0039(3) 0.0029(3) 0.0021(3) C
C4 0.0164(4) 0.0177(5) 0.0121(4) 0.0010(4) 0.0031(4) 0.0004(4) C
C5 0.0194(5) 0.0205(5) 0.0189(5) 0.0058(4) 0.0022(4) -0.0059(4) C
C6 0.0166(5) 0.0245(5) 0.0192(5) 0.0086(4) 0.0001(4) -0.0056(4) C
C7 0.0150(4) 0.0161(5) 0.0186(5) 0.0036(4) 0.0016(4) -0.0014(4) C
C8 0.0146(4) 0.0233(5) 0.0207(5) 0.0051(4) 0.0009(4) -0.0032(4) C
C9 0.0214(5) 0.0252(6) 0.0210(5) 0.0094(4) 0.0042(4) -0.0008(4) C

loop_
_atom_type_symbol
_atom_type_scat_dispersion_real
_atom_type_scat_dispersion_imag
_atom_type_scat_source
C .003 .002 'International Tables Vol. IV Table 2.2B'
H .000 .000 'International Tables Vol. IV Table 2.2B'
N .006 .003 'International Tables Vol. IV Table 2.2B'
O .011 .006 'International Tables Vol. IV Table 2.2B'

loop_
_geom_angle_atom_site_label_1
_geom_angle_atom_site_label_2
_geom_angle_atom_site_label_3
_geom_angle_site_symmetry_1
_geom_angle
_geom_angle_publ_flag
C3 O C7 ? 117.68(8) yes
C4 N H1A ? 116.0(10) yes
C4 N H1B ? 115.5(11) yes
H1A N H1B ? 117.3(15) yes
C1 C1 C2 2_656 121.15(9) yes
C1 C1 C6 2_656 121.93(9) yes
C2 C1 C6 ? 116.92(9) yes
C1 C2 C3 ? 121.35(9) yes
C1 C2 H2 ? 120.6(8) no
C3 C2 H2 ? 118.1(8) no
O C3 C2 ? 124.84(9) yes
O C3 C4 ? 113.94(8) yes
C2 C3 C4 ? 121.22(9) yes
N C4 C3 ? 119.67(9) yes
N C4 C5 ? 122.86(9) yes
C3 C4 C5 ? 117.42(9) yes
C4 C5 C6 ? 121.34(9) yes
C4 C5 H5 ? 118.2(8) no
C6 C5 H5 ? 120.5(8) no
C1 C6 C5 ? 121.73(9) no
C1 C6 H6 ? 120.5(9) no
C5 C6 H6 ? 117.8(9) no
O C7 C8 ? 107.45(8) yes
O C7 H7A ? 110.8(7) no
O C7 H7B ? 109.8(7) no
C8 C7 H7A ? 110.2(7) no
C8 C7 H7B ? 110.4(7) no
H7A C7 H7B ? 108.3(10) no
C7 C8 C9 ? 111.01(9) yes
C7 C8 H8A ? 107.6(8) no
C7 C8 H8B ? 109.2(8) no
C9 C8 H8A ? 109.7(8) no
C9 C8 H8B ? 109.0(8) no
H8A C8 H8B ? 110.4(12) no
C8 C9 H9A ? 110.8(9) no
C8 C9 H9B ? 112.3(8) no
C8 C9 H9C ? 111.1(9) no
H9A C9 H9B ? 108.2(12) no
H9A C9 H9C ? 106.4(12) no
H9B C9 H9C ? 107.9(12) no

loop_
_geom_bond_atom_site_label_1
_geom_bond_atom_site_label_2
_geom_bond_site_symmetry_1
_geom_bond_site_symmetry_2
_geom_bond_distance
_geom_bond_publ_flag
O C3 ? ? 1.3754(11) yes
O C7 ? ? 1.4396(12) yes
N C4 ? ? 1.3934(13) yes
N H1A ? ? 0.867(17) yes
N H1B ? ? 0.884(18) yes
C1 C1 ? 2_656 1.4909(18) yes
C1 C2 ? ? 1.4120(13) yes
C1 C6 ? ? 1.3996(14) yes
C2 C3 ? ? 1.3881(14) yes
C2 H2 ? ? 0.962(14) no
C3 C4 ? ? 1.4126(14) yes
C4 C5 ? ? 1.3921(14) yes
C5 C6 ? ? 1.3945(15) yes
C5 H5 ? ? 0.950(15) no
C6 H6 ? ? 0.972(16) no
C7 C8 ? ? 1.5124(14) yes
C7 H7A ? ? 0.984(13) no
C7 H7B ? ? 1.013(12) no
C8 C9 ? ? 1.5250(15) yes
C8 H8A ? ? 0.998(14) no
C8 H8B ? ? 0.989(15) no
C9 H9A ? ? 0.989(16) no
C9 H9B ? ? 0.986(15) no
C9 H9C ? ? 0.995(16) no
